data_4086071
loop_
_publ_author_name
'Reisinger, A.'
'Trapp, N.'
'Krossing, I.'

_publ_section_title
;
 Ag O C (C F3)3: Synthesis and applications of the first donor-free
 silver(I) alkoxide
;
_journal_name_full Organometallics
_journal_page_first 2096
_journal_page_last 2105
_journal_volume 26
_journal_year 2007
_chemical_formula_sum 'C4 F9 Li O'
_chemical_name_systematic 'Li O C (C F3)3'
_space_group_IT_number 14
_symmetry_space_group_name_Hall '-P 2ybc'
_symmetry_space_group_name_H-M 'P 1 21/c 1'
_cell_angle_alpha 90
_cell_angle_beta 104.33
_cell_angle_gamma 90
_cell_formula_units_Z 16
_cell_length_a 16.519
_cell_length_b 11.058
_cell_length_c 16.794
_cell_volume 2972.263
_citation_journal_id_ASTM ORGND7
_cod_data_source_file Reisinger_ORGND7_2007_1353.cif
_cod_data_source_block C4F9Li1O1
_cod_original_formula_sum 'C4 F9 Li1 O1'
_cod_database_code 4086071

loop_
_symmetry_equiv_pos_as_xyz
x,y,z
-x,y+1/2,-z+1/2
-x,-y,-z
x,-y-1/2,z-1/2

loop_
_atom_site_label
_atom_site_type_symbol
_atom_site_fract_x
_atom_site_fract_y
_atom_site_fract_z
_atom_site_occupancy
_atom_site_U_iso_or_equiv
F29 F-1 1.0122 0.6115 0.1832 1 0.0
F14 F-1 1.3974 0.3733 0.2933 1 0.0
F23 F-1 1.2175 0.8351 -0.0322 1 0.0
F11 F-1 1.5565 0.6444 0.3105 1 0.0
F10 F-1 1.5056 0.5008 0.2257 1 0.0
O4 O-2 1.1742 0.5048 0.1864 1 0.0
F35 F-1 1.0886 0.2739 0.138 1 0.0
F28 F-1 1.0193 0.5222 0.2999 1 0.0
Li2 Li+1 1.2843 0.4408 0.186 1 0.0
F21 F-1 1.085 0.7465 0.0106 1 0.0
C13 C+4 1.1132 0.4543 0.2179 1 0.0
F32 F-1 1.1006 0.2953 0.3129 1 0.0
C14 C+2 1.0636 0.5563 0.2475 1 0.0
O2 O-2 1.34 0.5847 0.2386 1 0.0
F22 F-1 1.33 0.8406 0.0715 1 0.0
C9 C+4 1.1977 0.8435 0.1031 1 0.0
F24 F-1 1.2577 1.004 0.0378 1 0.0
C1 C+4 1.2864 0.4474 0.0101 1 0.0
O3 O-2 1.219 0.7294 0.13 1 0.0
Li1 Li+1 1.3277 0.6578 0.1279 1 0.0
Li3 Li+1 1.2306 0.6528 0.2375 1 0.0
F13 F-1 1.5015 0.4419 0.3877 1 0.0
Li4 Li+1 1.1665 0.58 0.08 1 0.0
C11 C+2 1.2508 0.8837 0.045 1 0.0
F5 F-1 1.4325 0.4062 0.0552 1 0.0
F7 F-1 1.1471 0.5061 -0.0506 1 0.0
F17 F-1 1.4653 0.6801 0.4317 1 0.0
F26 F-1 1.172 1.0368 0.1608 1 0.0
C15 C+2 1.1545 0.3724 0.2917 1 0.0
F36 F-1 0.9803 0.3547 0.168 1 0.0
C8 C+4 1.4102 0.692 0.359 1 0.0
F4 F-1 1.3975 0.5874 0.0137 1 0.0
F8 F-1 1.2438 0.5993 -0.0919 1 0.0
C7 C+2 1.4234 0.4653 0.3476 1 0.0
F33 F-1 1.216 0.3065 0.2734 1 0.0
F9 F-1 1.2121 0.4163 -0.1319 1 0.0
F12 F-1 1.4658 0.685 0.1965 1 0.0
O1 O-2 1.2758 0.5107 0.0763 1 0.0
F6 F-1 1.3859 0.4408 -0.0749 1 0.0
F20 F-1 1.0563 0.8499 0.113 1 0.0
F25 F-1 1.1865 0.8789 0.2394 1 0.0
F15 F-1 1.3748 0.4614 0.4002 1 0.0
F19 F-1 1.085 0.9426 0.0061 1 0.0
C6 C+2 1.4873 0.6027 0.2593 1 0.0
C12 C+2 1.2132 0.9315 0.1786 1 0.0
C3 C+2 1.3768 0.4685 -0.001 1 0.0
F1 F-1 1.1925 0.282 0.0066 1 0.0
C2 C+2 1.2732 0.3106 0.0219 1 0.0
C5 C+2 1.4121 0.5866 0.299 1 0.0
C16 C+2 1.0534 0.3788 0.1498 1 0.0
F31 F-1 1.1896 0.4381 0.3579 1 0.0
F18 F-1 1.4239 0.7979 0.3262 1 0.0
C4 C+2 1.2224 0.4916 -0.0686 1 0.0
F2 F-1 1.3092 0.2388 -0.0227 1 0.0
F30 F-1 1.1184 0.6438 0.2869 1 0.0
F27 F-1 1.298 0.9522 0.2044 1 0.0
C10 C+2 1.1042 0.8487 0.0574 1 0.0
F34 F-1 1.0366 0.4387 0.0779 1 0.0
F16 F-1 1.3334 0.6984 0.3729 1 0.0
F3 F-1 1.3062 0.2818 0.103 1 0.0
